data_7200449
loop_
_publ_author_name
'Koner, Rajesh'
'Goldberg, Israel'

_publ_section_title
;
 Supramolecular reactivity of naphthalene-1,4,5,8-tetracarboxylic acid
 towards transition metal ions: coordination polymers and discrete
 complexes with CuII, NiII and CoII
;
_journal_issue 2
_journal_name_full CrystEngComm
_journal_page_first 367
_journal_paper_doi 10.1039/b815885a
_journal_volume 11
_journal_year 2009
_chemical_formula_moiety 'C7 H10 Ni O8, 2(H2 O)'
_chemical_formula_sum 'C7 H14 Ni O10'
_chemical_formula_weight 316.89
_chemical_name_systematic
;
?
;
_space_group_IT_number 14
_symmetry_cell_setting monoclinic
_symmetry_space_group_name_Hall '-P 2ybc'
_symmetry_space_group_name_H-M 'P 1 21/c 1'
_atom_sites_solution_hydrogens geom
_atom_sites_solution_primary direct
_atom_sites_solution_secondary difmap
_audit_creation_method SHELXL-97
_cell_angle_alpha 90.00
_cell_angle_beta 91.6835(8)
_cell_angle_gamma 90.00
_cell_formula_units_Z 4
_cell_length_a 7.49680(10)
_cell_length_b 14.7124(3)
_cell_length_c 11.0920(2)
_cell_measurement_reflns_used 2602
_cell_measurement_temperature 110(2)
_cell_measurement_theta_max 27.88
_cell_measurement_theta_min 2.72
_cell_volume 1222.87(4)
_computing_cell_refinement Denzo
_computing_data_collection 'Collect, Nonius B.V.'
_computing_data_reduction 'Denzo & Scalepack'
_computing_structure_refinement 'SHELXL-97 (Sheldrick, 1997)'
_computing_structure_solution SIR-97
_diffrn_ambient_temperature 110(2)
_diffrn_detector_area_resol_mean 12.8
_diffrn_measured_fraction_theta_full 0.998
_diffrn_measured_fraction_theta_max 0.998
_diffrn_measurement_device_type 'Nonius KappaCCD'
_diffrn_measurement_method '1 deg. \f scan'
_diffrn_radiation_monochromator graphite
_diffrn_radiation_source 'fine-focus sealed tube'
_diffrn_radiation_type MoK\a
_diffrn_radiation_wavelength 0.71073
_diffrn_reflns_av_R_equivalents 0.0260
_diffrn_reflns_av_sigmaI/netI 0.0327
_diffrn_reflns_limit_h_max 9
_diffrn_reflns_limit_h_min 0
_diffrn_reflns_limit_k_max 19
_diffrn_reflns_limit_k_min 0
_diffrn_reflns_limit_l_max 14
_diffrn_reflns_limit_l_min -14
_diffrn_reflns_number 9128
_diffrn_reflns_theta_full 27.88
_diffrn_reflns_theta_max 27.88
_diffrn_reflns_theta_min 2.72
_diffrn_standards_number 0
_exptl_absorpt_coefficient_mu 1.630
_exptl_absorpt_correction_T_max 0.7920
_exptl_absorpt_correction_T_min 0.5616
_exptl_absorpt_correction_type multi-scan
_exptl_absorpt_process_details 'Blessing, 1995'
_exptl_crystal_colour blue
_exptl_crystal_density_diffrn 1.721
_exptl_crystal_density_method 'not measured'
_exptl_crystal_description plates
_exptl_crystal_F_000 656
_exptl_crystal_size_max 0.40
_exptl_crystal_size_mid 0.30
_exptl_crystal_size_min 0.15
_refine_diff_density_max 0.743
_refine_diff_density_min -0.734
_refine_diff_density_rms 0.113
_refine_ls_extinction_method none
_refine_ls_goodness_of_fit_ref 1.076
_refine_ls_hydrogen_treatment constr
_refine_ls_matrix_type full
_refine_ls_number_parameters 165
_refine_ls_number_reflns 2912
_refine_ls_number_restraints 0
_refine_ls_restrained_S_all 1.074
_refine_ls_R_factor_all 0.0516
_refine_ls_R_factor_gt 0.0430
_refine_ls_shift/su_max 0.002
_refine_ls_shift/su_mean 0.000
_refine_ls_structure_factor_coef Fsqd
_refine_ls_weighting_details 'calc w=1/[\s^2^(Fo^2^)+(0.0641P)^2^+2.2643P] where P=(Fo^2^+2Fc^2^)/3'
_refine_ls_weighting_scheme calc
_refine_ls_wR_factor_gt 0.1132
_refine_ls_wR_factor_ref 0.1200
_reflns_number_gt 2514
_reflns_number_total 2912
_reflns_threshold_expression >2sigma(I)
_cod_data_source_file b815885a.txt
_cod_data_source_block Compound-4(ra9)
_cod_original_sg_symbol_H-M 'P 21/c'
_cod_database_code 7200449

loop_
_symmetry_equiv_pos_as_xyz
'x, y, z'
'-x, y+1/2, -z+1/2'
'-x, -y, -z'
'x, -y-1/2, z-1/2'

loop_
_atom_site_label
_atom_site_type_symbol
_atom_site_fract_x
_atom_site_fract_y
_atom_site_fract_z
_atom_site_U_iso_or_equiv
_atom_site_adp_type
_atom_site_occupancy
_atom_site_symmetry_multiplicity
_atom_site_calc_flag
_atom_site_refinement_flags
_atom_site_disorder_assembly
_atom_site_disorder_group
Ni1 Ni 0.05488(4) 0.10875(2) 0.51178(3) 0.01288(13) Uani 1 1 d . . .
O2 O 0.0748(2) 0.07735(13) 0.69501(16) 0.0137(4) Uani 1 1 d . . .
C3 C 0.1344(3) 0.12585(18) 0.7812(2) 0.0126(5) Uani 1 1 d . . .
O4 O 0.2033(3) 0.20332(13) 0.77246(17) 0.0156(4) Uani 1 1 d . . .
C5 C 0.1315(3) 0.08204(17) 0.9054(2) 0.0126(5) Uani 1 1 d . . .
C6 C 0.2879(4) 0.08674(18) 0.9725(2) 0.0145(5) Uani 1 1 d . . .
H6 H 0.3789 0.1275 0.9492 0.017 Uiso 1 1 calc R . .
C7 C 0.3155(4) 0.03181(18) 1.0759(2) 0.0149(5) Uani 1 1 d . . .
H7 H 0.4240 0.0369 1.1218 0.018 Uiso 1 1 calc R . .
C8 C 0.1877(3) -0.02886(18) 1.1110(2) 0.0133(5) Uani 1 1 d . . .
C9 C 0.0146(3) -0.02833(17) 1.0525(2) 0.0116(5) Uani 1 1 d . . .
C10 C 0.2479(3) -0.10116(18) 1.1996(2) 0.0132(5) Uani 1 1 d . . .
O11 O 0.2088(3) -0.18251(13) 1.17441(17) 0.0161(4) Uani 1 1 d . . .
O12 O 0.3442(3) -0.07764(13) 1.29042(17) 0.0155(4) Uani 1 1 d . . .
O13 O -0.1754(2) 0.02245(13) 0.51533(16) 0.0132(4) Uani 1 1 d D . .
H13A H -0.2584 0.0458 0.4571 0.016 Uiso 1 1 d RD . .
H13B H -0.2305 0.0441 0.5856 0.016 Uiso 1 1 d RD . .
O14 O 0.2985(3) 0.17362(17) 0.5033(2) 0.0321(5) Uani 1 1 d D . .
H14A H 0.3835 0.1340 0.4686 0.038 Uiso 1 1 d RD . .
H14B H 0.2857 0.2282 0.4577 0.038 Uiso 1 1 d RD . .
O15 O -0.0873(3) 0.22558(17) 0.5536(2) 0.0331(6) Uani 1 1 d D . .
H15A H -0.1276 0.2698 0.4962 0.040 Uiso 1 1 d RD . .
H15B H -0.0173 0.2586 0.6119 0.040 Uiso 1 1 d RD . .
O16 O 0.0044(3) 0.12160(16) 0.3254(2) 0.0291(5) Uani 1 1 d D . .
H16A H 0.1085 0.1321 0.2803 0.035 Uiso 1 1 d RD . .
H16B H -0.0405 0.0674 0.2887 0.035 Uiso 1 1 d RD . .
O17 O 0.4746(3) -0.21022(14) 0.77414(19) 0.0221(4) Uani 1 1 d D . .
H17A H 0.3880 -0.2514 0.7424 0.027 Uiso 1 1 d RD . .
H17B H 0.5900 -0.2285 0.7515 0.027 Uiso 1 1 d RD . .
O18 O 0.5711(3) 0.05819(15) 0.35628(19) 0.0232(5) Uani 1 1 d D . .
H18A H 0.5003 0.0125 0.3182 0.028 Uiso 1 1 d RD . .
H18B H 0.5477 0.1101 0.3076 0.028 Uiso 1 1 d RD . .

loop_
_atom_site_aniso_label
_atom_site_aniso_U_11
_atom_site_aniso_U_22
_atom_site_aniso_U_33
_atom_site_aniso_U_23
_atom_site_aniso_U_13
_atom_site_aniso_U_12
Ni1 0.0177(2) 0.0112(2) 0.0097(2) 0.00069(12) 0.00047(13) -0.00045(12)
O2 0.0179(9) 0.0138(9) 0.0093(8) -0.0002(7) 0.0000(7) 0.0006(7)
C3 0.0119(12) 0.0141(12) 0.0118(12) 0.0020(10) 0.0007(9) 0.0026(9)
O4 0.0190(10) 0.0123(9) 0.0155(9) 0.0010(7) -0.0006(7) -0.0025(7)
C5 0.0160(12) 0.0098(11) 0.0119(12) -0.0021(10) 0.0002(9) 0.0012(9)
C6 0.0160(12) 0.0134(12) 0.0143(12) -0.0003(10) 0.0010(10) -0.0011(10)
C7 0.0158(12) 0.0158(12) 0.0130(12) -0.0003(10) -0.0017(9) -0.0007(10)
C8 0.0163(12) 0.0130(12) 0.0106(11) -0.0020(10) -0.0006(9) 0.0008(9)
C9 0.0152(12) 0.0113(11) 0.0084(11) -0.0009(10) 0.0021(9) 0.0007(9)
C10 0.0117(12) 0.0169(13) 0.0111(11) 0.0005(10) 0.0015(9) 0.0016(9)
O11 0.0193(9) 0.0128(9) 0.0161(9) -0.0010(8) -0.0023(7) 0.0000(7)
O12 0.0162(9) 0.0172(9) 0.0129(9) 0.0011(8) -0.0029(7) -0.0014(7)
O13 0.0148(9) 0.0138(9) 0.0110(8) -0.0003(7) -0.0009(7) 0.0015(7)
O14 0.0368(13) 0.0312(13) 0.0285(12) -0.0012(11) 0.0042(10) -0.0070(10)
O15 0.0471(15) 0.0264(12) 0.0256(12) -0.0002(10) -0.0007(11) 0.0053(11)
O16 0.0403(14) 0.0292(12) 0.0177(11) 0.0004(9) 0.0015(10) -0.0032(10)
O17 0.0219(10) 0.0179(10) 0.0264(11) -0.0014(9) -0.0017(8) -0.0025(8)
O18 0.0258(11) 0.0194(10) 0.0238(11) 0.0036(9) -0.0105(9) -0.0036(8)

loop_
_atom_type_symbol
_atom_type_description
_atom_type_scat_dispersion_real
_atom_type_scat_dispersion_imag
_atom_type_scat_source
C C 0.0033 0.0016 'International Tables Vol C Tables 4.2.6.8 and 6.1.1.4'
H H 0.0000 0.0000 'International Tables Vol C Tables 4.2.6.8 and 6.1.1.4'
Ni Ni 0.3393 1.1124 'International Tables Vol C Tables 4.2.6.8 and 6.1.1.4'
O O 0.0106 0.0060 'International Tables Vol C Tables 4.2.6.8 and 6.1.1.4'

loop_
_geom_angle_atom_site_label_1
_geom_angle_atom_site_label_2
_geom_angle_atom_site_label_3
_geom_angle
_geom_angle_site_symmetry_1
_geom_angle_site_symmetry_3
_geom_angle_publ_flag
O14 Ni1 O15 95.04(10) . . ?
O14 Ni1 O2 96.24(9) . . ?
O15 Ni1 O2 89.32(9) . . ?
O14 Ni1 O16 92.73(10) . . ?
O15 Ni1 O16 93.81(10) . . ?
O2 Ni1 O16 170.21(9) . . ?
O14 Ni1 O13 171.11(9) . . ?
O15 Ni1 O13 93.85(9) . . ?
O2 Ni1 O13 83.43(7) . . ?
O16 Ni1 O13 87.10(8) . . ?
O14 Ni1 O13 91.87(9) . 3_556 ?
O15 Ni1 O13 171.71(9) . 3_556 ?
O2 Ni1 O13 85.37(7) . 3_556 ?
O16 Ni1 O13 90.43(8) . 3_556 ?
O13 Ni1 O13 79.24(8) . 3_556 ?
C3 O2 Ni1 128.73(17) . . ?
O4 C3 O2 126.2(2) . . ?
O4 C3 C5 118.1(2) . . ?
O2 C3 C5 115.6(2) . . ?
C6 C5 C9 119.9(2) . 3_557 ?
C6 C5 C3 115.8(2) . . ?
C9 C5 C3 123.9(2) 3_557 . ?
C5 C6 C7 120.9(2) . . ?
C5 C6 H6 119.5 . . ?
C7 C6 H6 119.5 . . ?
C8 C7 C6 121.0(2) . . ?
C8 C7 H7 119.5 . . ?
C6 C7 H7 119.5 . . ?
C7 C8 C9 119.8(2) . . ?
C7 C8 C10 116.4(2) . . ?
C9 C8 C10 123.3(2) . . ?
C8 C9 C5 122.5(2) . 3_557 ?
C8 C9 C9 118.8(3) . 3_557 ?
C5 C9 C9 118.7(3) 3_557 3_557 ?
O11 C10 O12 123.8(2) . . ?
O11 C10 C8 117.5(2) . . ?
O12 C10 C8 118.5(2) . . ?
Ni1 O13 Ni1 100.76(8) . 3_556 ?
Ni1 O13 H13A 106.5 . . ?
Ni1 O13 H13A 119.9 3_556 . ?
Ni1 O13 H13B 100.8 . . ?
Ni1 O13 H13B 127.6 3_556 . ?
H13A O13 H13B 98.4 . . ?
Ni1 O14 H14A 109.8 . . ?
Ni1 O14 H14B 109.8 . . ?
H14A O14 H14B 111.1 . . ?
Ni1 O15 H15A 124.7 . . ?
Ni1 O15 H15B 107.3 . . ?
H15A O15 H15B 105.2 . . ?
Ni1 O16 H16A 113.9 . . ?
Ni1 O16 H16B 113.4 . . ?
H16A O16 H16B 101.3 . . ?
H17A O17 H17B 109.9 . . ?
H18A O18 H18B 103.0 . . ?

loop_
_geom_bond_atom_site_label_1
_geom_bond_atom_site_label_2
_geom_bond_distance
_geom_bond_site_symmetry_2
_geom_bond_publ_flag
Ni1 O14 2.065(2) . ?
Ni1 O15 2.082(2) . ?
Ni1 O2 2.0853(18) . ?
Ni1 O16 2.100(2) . ?
Ni1 O13 2.1442(19) . ?
Ni1 O13 2.1561(19) 3_556 ?
O2 C3 1.264(3) . ?
C3 O4 1.256(3) . ?
C3 C5 1.522(4) . ?
C5 C6 1.372(4) . ?
C5 C9 1.440(4) 3_557 ?
C6 C7 1.413(4) . ?
C6 H6 0.9500 . ?
C7 C8 1.374(4) . ?
C7 H7 0.9500 . ?
C8 C9 1.434(4) . ?
C8 C10 1.508(4) . ?
C9 C5 1.439(4) 3_557 ?
C9 C9 1.444(5) 3_557 ?
C10 O11 1.262(3) . ?
C10 O12 1.270(3) . ?
O13 Ni1 2.1560(19) 3_556 ?
O13 H13A 0.9483 . ?
O13 H13B 0.9478 . ?
O14 H14A 0.9529 . ?
O14 H14B 0.9520 . ?
O15 H15A 0.9530 . ?
O15 H15B 0.9535 . ?
O16 H16A 0.9521 . ?
O16 H16B 0.9523 . ?
O17 H17A 0.9478 . ?
O17 H17B 0.9474 . ?
O18 H18A 0.9480 . ?
O18 H18B 0.9481 . ?

loop_
_geom_hbond_atom_site_label_D
_geom_hbond_atom_site_label_H
_geom_hbond_atom_site_label_A
_geom_hbond_distance_DH
_geom_hbond_distance_HA
_geom_hbond_distance_DA
_geom_hbond_angle_DHA
_geom_hbond_site_symmetry_A
O13 H13A O18 0.95 1.68 2.608(3) 164.1 1_455
O13 H13B O12 0.95 1.71 2.658(3) 175.5 3_557
O14 H14A O18 0.95 2.21 3.149(3) 168.8 .
O14 H14B O4 0.95 2.35 3.199(3) 147.5 4_565
O15 H15A O11 0.95 2.09 2.987(3) 155.7 2_556
O15 H15B O4 0.95 2.53 3.230(3) 130.5 .
O16 H16A O4 0.95 2.53 3.042(3) 114.2 4_565
O16 H16B O2 0.95 2.15 2.994(3) 146.5 3_556
O17 H17A O11 0.95 1.81 2.749(3) 172.8 4
O17 H17B O4 0.95 1.87 2.791(3) 163.1 2_646
O18 H18A O12 0.95 1.79 2.711(3) 163.2 1_554
O18 H18B O17 0.95 1.74 2.680(3) 173.8 3_656
